data_7705785
loop_
_publ_author_name
'Ekanayake, Danushka M.'
'Fischer, Anne A.'
'Elwood, Maya E.'
'Guzek, Alexandra M.'
'Lindeman, Sergey V.'
'Popescu, Codrina V.'
'Fiedler, Adam T.'

_publ_section_title
;
 Nonheme iron-thiolate complexes as structural models of sulfoxide
 synthase active sites.
;
_journal_issue 48
_journal_name_full 'Dalton transactions (Cambridge, England : 2003)'
_journal_page_first 17745
_journal_page_last 17757
_journal_paper_doi 10.1039/d0dt03403g
_journal_volume 49
_journal_year 2020
_chemical_formula_moiety 'C20 H23 Fe N7, 2(C F3 O3 S)'
_chemical_formula_sum 'C22 H23 F6 Fe N7 O6 S2'
_chemical_formula_weight 715.44
_space_group_crystal_system monoclinic
_space_group_IT_number 14
_space_group_name_Hall '-P 2ybc'
_space_group_name_H-M_alt 'P 1 21/c 1'
_atom_sites_solution_hydrogens geom
_atom_sites_solution_primary direct
_atom_sites_solution_secondary difmap
_audit_creation_date 2016-08-23
_audit_creation_method
;
Olex2 1.2
(compiled 2016.02.19 svn.r3266 for OlexSys, GUI svn.r5155)
;
_audit_update_record
;
2020-09-30 deposited with the CCDC.	2020-11-13 downloaded from the CCDC.
;
_cell_angle_alpha 90.00
_cell_angle_beta 109.9733(18)
_cell_angle_gamma 90.00
_cell_formula_units_Z 4
_cell_length_a 18.4246(3)
_cell_length_b 10.08864(8)
_cell_length_c 16.8017(3)
_cell_measurement_reflns_used 12003
_cell_measurement_temperature 100.00(10)
_cell_measurement_theta_max 73.0980
_cell_measurement_theta_min 3.0500
_cell_volume 2935.24(8)
_computing_cell_refinement
;
CrysAlisPro, Agilent Technologies,
Version 1.171.37.35 (release 13-08-2014 CrysAlis171 .NET)
(compiled Aug 13 2014,18:06:01)
;
_computing_data_collection
;
CrysAlisPro, Agilent Technologies,
Version 1.171.37.35 (release 13-08-2014 CrysAlis171 .NET)
(compiled Aug 13 2014,18:06:01)
;
_computing_data_reduction
;
CrysAlisPro, Agilent Technologies,
Version 1.171.37.35 (release 13-08-2014 CrysAlis171 .NET)
(compiled Aug 13 2014,18:06:01)
;
_computing_molecular_graphics 'Olex2 (Dolomanov et al., 2009)'
_computing_publication_material 'Olex2 (Dolomanov et al., 2009)'
_computing_structure_refinement 'XL (Sheldrick, 2008)'
_computing_structure_solution 'XS (Sheldrick, 2008)'
_diffrn_ambient_environment N~2~
_diffrn_ambient_temperature 100.00(10)
_diffrn_detector 'CCD plate'
_diffrn_detector_area_resol_mean 10.3756
_diffrn_detector_type Atlas
_diffrn_measured_fraction_theta_full 0.994
_diffrn_measured_fraction_theta_max 0.984
_diffrn_measurement_details
;
#__ type_ start__ end____ width___ exp.time_
  1 omega  -49.00   35.00   1.0000    3.0150
omega____ theta____ kappa____ phi______ frames
    -      -41.3987   37.0000    0.0000 84

#__ type_ start__ end____ width___ exp.time_
  2 omega -115.00  -12.00   1.0000    3.0150
omega____ theta____ kappa____ phi______ frames
    -      -41.3987  -57.0000   30.0000 103

#__ type_ start__ end____ width___ exp.time_
  3 omega  -71.00   33.00   1.0000    3.0150
omega____ theta____ kappa____ phi______ frames
    -      -41.3987   57.0000 -120.0000 104

#__ type_ start__ end____ width___ exp.time_
  4 omega   32.00  108.00   1.0000    3.0150
omega____ theta____ kappa____ phi______ frames
    -       41.3987 -141.0000  131.0000 76

#__ type_ start__ end____ width___ exp.time_
  5 omega   33.00  122.00   1.0000   12.0600
omega____ theta____ kappa____ phi______ frames
    -      108.2878 -125.0000  150.0000 89

#__ type_ start__ end____ width___ exp.time_
  6 omega   30.00   90.00   1.0000   12.0600
omega____ theta____ kappa____ phi______ frames
    -      108.2878  -30.0000  -90.0000 60

#__ type_ start__ end____ width___ exp.time_
  7 omega   34.00   98.00   1.0000   12.0600
omega____ theta____ kappa____ phi______ frames
    -      108.2878  -45.0000 -150.0000 64

#__ type_ start__ end____ width___ exp.time_
  8 omega   94.00  178.00   1.0000   12.0600
omega____ theta____ kappa____ phi______ frames
    -      108.2878  125.0000  -60.0000 84

#__ type_ start__ end____ width___ exp.time_
  9 omega   30.00  142.00   1.0000   12.0600
omega____ theta____ kappa____ phi______ frames
    -      108.2878  -77.0000  -30.0000 112

#__ type_ start__ end____ width___ exp.time_
 10 omega   25.00  170.00   1.0000   12.0600
omega____ theta____ kappa____ phi______ frames
    -      108.2878  -15.0000  150.0000 145

#__ type_ start__ end____ width___ exp.time_
 11 omega -120.00   -8.00   1.0000    3.0150
omega____ theta____ kappa____ phi______ frames
    -      -41.3987  -77.0000  -30.0000 112

#__ type_ start__ end____ width___ exp.time_
 12 omega -115.00  -12.00   1.0000    3.0150
omega____ theta____ kappa____ phi______ frames
    -      -41.3987  -57.0000 -120.0000 103

#__ type_ start__ end____ width___ exp.time_
 13 omega    2.00   28.00   1.0000    3.0150
omega____ theta____ kappa____ phi______ frames
    -       41.3987   92.0000  153.1251 26

#__ type_ start__ end____ width___ exp.time_
 14 omega   78.00  178.00   1.0000   12.0600
omega____ theta____ kappa____ phi______ frames
    -      108.2878   61.0000    0.0000 100

#__ type_ start__ end____ width___ exp.time_
 15 omega   78.00  178.00   1.0000   12.0600
omega____ theta____ kappa____ phi______ frames
    -      108.2878   30.0000  -60.0000 100

#__ type_ start__ end____ width___ exp.time_
 16 omega   78.00  178.00   1.0000   12.0600
omega____ theta____ kappa____ phi______ frames
    -      108.2878   61.0000   60.0000 100

#__ type_ start__ end____ width___ exp.time_
 17 omega   78.00  129.00   1.0000   12.0600
omega____ theta____ kappa____ phi______ frames
    -      108.2878   61.0000  150.0000 51

#__ type_ start__ end____ width___ exp.time_
 18 omega   24.00  109.00   1.0000   12.0600
omega____ theta____ kappa____ phi______ frames
    -      108.2878  -94.0000 -120.0000 85

#__ type_ start__ end____ width___ exp.time_
 19 omega   78.00  178.00   1.0000   12.0600
omega____ theta____ kappa____ phi______ frames
    -      108.2878   30.0000 -150.0000 100
;
_diffrn_measurement_device 'four-circle diffractometer'
_diffrn_measurement_device_type 'SuperNova, Dual, Cu at zero, Atlas'
_diffrn_measurement_method '\w scans'
_diffrn_orient_matrix_UB_11 0.0837228000
_diffrn_orient_matrix_UB_12 -0.0498016000
_diffrn_orient_matrix_UB_13 0.0231428000
_diffrn_orient_matrix_UB_21 -0.0298963000
_diffrn_orient_matrix_UB_22 -0.1426189000
_diffrn_orient_matrix_UB_23 -0.0223932000
_diffrn_orient_matrix_UB_31 -0.0039313000
_diffrn_orient_matrix_UB_32 0.0221980000
_diffrn_orient_matrix_UB_33 -0.0920930000
_diffrn_radiation_monochromator mirror
_diffrn_radiation_probe x-ray
_diffrn_radiation_type CuK\a
_diffrn_radiation_wavelength 1.54184
_diffrn_reflns_av_R_equivalents 0.0375
_diffrn_reflns_av_unetI/netI 0.0241
_diffrn_reflns_limit_h_max 22
_diffrn_reflns_limit_h_min -22
_diffrn_reflns_limit_k_max 12
_diffrn_reflns_limit_k_min -12
_diffrn_reflns_limit_l_max 17
_diffrn_reflns_limit_l_min -20
_diffrn_reflns_number 29012
_diffrn_reflns_theta_full 72.00
_diffrn_reflns_theta_max 74.00
_diffrn_reflns_theta_min 5.07
_diffrn_source 'sealed X-ray tube'
_diffrn_source_type 'SuperNova (Cu) X-ray Source'
_exptl_absorpt_coefficient_mu 6.263
_exptl_absorpt_correction_T_max 0.582
_exptl_absorpt_correction_T_min 0.311
_exptl_absorpt_correction_type gaussian
_exptl_absorpt_process_details
;
CrysAlisPro, Agilent Technologies,
Version 1.171.37.35 (release 13-08-2014 CrysAlis171 .NET)
(compiled Aug 13 2014,18:06:01)
Numerical absorption correction based on gaussian integration over
			a multifaceted crystal model
Empirical absorption correction using spherical harmonics,
 implemented in SCALE3 ABSPACK scaling algorithm.
;
_exptl_crystal_colour 'brownish red'
_exptl_crystal_colour_modifier brownish
_exptl_crystal_colour_primary red
_exptl_crystal_density_diffrn 1.619
_exptl_crystal_density_method 'not measured'
_exptl_crystal_description prism
_exptl_crystal_F_000 1456
_exptl_crystal_size_max 0.2831
_exptl_crystal_size_mid 0.1742
_exptl_crystal_size_min 0.1144
_refine_diff_density_max 1.097
_refine_diff_density_min -1.003
_refine_diff_density_rms 0.074
_refine_ls_extinction_method none
_refine_ls_goodness_of_fit_ref 1.084
_refine_ls_hydrogen_treatment constr
_refine_ls_matrix_type full
_refine_ls_number_parameters 399
_refine_ls_number_reflns 5864
_refine_ls_number_restraints 0
_refine_ls_restrained_S_all 1.084
_refine_ls_R_factor_all 0.0691
_refine_ls_R_factor_gt 0.0654
_refine_ls_shift/su_max 0.000
_refine_ls_shift/su_mean 0.000
_refine_ls_structure_factor_coef Fsqd
_refine_ls_weighting_details 'calc w=1/[\s^2^(Fo^2^)+(0.0329P)^2^+9.5335P] where P=(Fo^2^+2Fc^2^)/3'
_refine_ls_weighting_scheme calc
_refine_ls_wR_factor_gt 0.1401
_refine_ls_wR_factor_ref 0.1423
_reflns_number_gt 5444
_reflns_number_total 5864
_reflns_threshold_expression >2sigma(I)
_cod_data_source_file d0dt03403g2.cif
_cod_data_source_block complex3
_cod_depositor_comments 'Adding full bibliography for 7705784--7705787.cif.'
_cod_original_cell_volume 2935.24(7)
_cod_database_code 7705785
_chemical_oxdiff_formula 'C20 H23 F6 Fe N7 O6 S2'
_reflns_odcompleteness_completeness 99.95
_reflns_odcompleteness_iscentric 1
_reflns_odcompleteness_theta 66.97
_olex2_refinement_description
;
1. Fixed Uiso
 At 1.2 times of:
  All C(H) groups, All C(H,H) groups, All N(H) groups
 At 1.5 times of:
  All C(H,H,H) groups
2.a Secondary CH2 refined with riding coordinates:
 C1(H1A,H1B), C7(H7A,H7B), C13(H13A,H13B)
2.b Aromatic/amide H refined with riding coordinates:
 N4(H4), C3(H3), C4(H4A), C5(H5), C6(H6), C9(H9), C10(H10), C11(H11), C12(H12),
  C15(H15), C16(H16)
2.c Idealised Me refined as rotating group:
 C18(H18A,H18B,H18C), C20(H20A,H20B,H20C)
;
_olex2_date_sample_submission 2016-08-22
_olex2_submission_special_instructions 'No special instructions were received'

loop_
_space_group_symop_id
_space_group_symop_operation_xyz
1 'x, y, z'
2 '-x, y+1/2, -z+1/2'
3 '-x, -y, -z'
4 'x, -y-1/2, z-1/2'

loop_
_atom_site_label
_atom_site_type_symbol
_atom_site_fract_x
_atom_site_fract_y
_atom_site_fract_z
_atom_site_U_iso_or_equiv
_atom_site_adp_type
_atom_site_occupancy
_atom_site_calc_flag
_atom_site_disorder_assembly
_atom_site_disorder_group
_atom_site_refinement_flags_posn
Fe1 Fe 0.24839(4) 0.69674(6) 0.35130(4) 0.03438(17) Uani 1 d . . .
N1 N 0.2112(2) 0.5405(3) 0.2738(2) 0.0437(9) Uani 1 d . . .
N2 N 0.21128(19) 0.8053(3) 0.2495(2) 0.0349(7) Uani 1 d . . .
N3 N 0.1438(2) 0.6897(3) 0.3564(2) 0.0387(8) Uani 1 d . . .
N4 N 0.4455(2) 0.6698(5) 0.2832(3) 0.0561(11) Uani 1 d . . .
H4 H 0.4882 0.6966 0.2757 0.067 Uiso 1 calc . . R
N5 N 0.3425(2) 0.6689(3) 0.3240(2) 0.0372(7) Uani 1 d . . .
N6 N 0.28620(19) 0.8466(3) 0.4253(2) 0.0355(7) Uani 1 d . . .
N7 N 0.2895(2) 0.5833(3) 0.4508(2) 0.0384(8) Uani 1 d . . .
C1 C 0.1714(3) 0.5898(4) 0.1851(3) 0.0526(12) Uani 1 d . . .
H1A H 0.1922 0.5419 0.1461 0.063 Uiso 1 calc . . R
H1B H 0.1156 0.5697 0.1680 0.063 Uiso 1 calc . . R
C2 C 0.1818(3) 0.7356(4) 0.1767(3) 0.0395(9) Uani 1 d . . .
C3 C 0.1619(3) 0.7960(5) 0.0993(3) 0.0499(11) Uani 1 d . . .
H3 H 0.1421 0.7452 0.0489 0.060 Uiso 1 calc . . R
C4 C 0.1707(3) 0.9275(5) 0.0951(3) 0.0568(13) Uani 1 d . . .
H4A H 0.1569 0.9703 0.0416 0.068 Uiso 1 calc . . R
C5 C 0.1987(3) 0.9980(5) 0.1660(3) 0.0502(11) Uani 1 d . . .
H5 H 0.2041 1.0914 0.1633 0.060 Uiso 1 calc . . R
C6 C 0.2196(2) 0.9363(4) 0.2420(3) 0.0395(9) Uani 1 d . . .
H6 H 0.2410 0.9877 0.2920 0.047 Uiso 1 calc . . R
C7 C 0.1546(3) 0.4707(4) 0.3048(3) 0.0487(11) Uani 1 d . . .
H7A H 0.1821 0.4163 0.3551 0.058 Uiso 1 calc . . R
H7B H 0.1213 0.4115 0.2601 0.058 Uiso 1 calc . . R
C8 C 0.1067(3) 0.5741(4) 0.3271(3) 0.0446(10) Uani 1 d . . .
C9 C 0.0304(3) 0.5565(5) 0.3192(3) 0.0527(12) Uani 1 d . . .
H9 H 0.0045 0.4760 0.2975 0.063 Uiso 1 calc . . R
C10 C -0.0070(3) 0.6566(5) 0.3431(3) 0.0538(12) Uani 1 d . . .
H10 H -0.0592 0.6448 0.3395 0.065 Uiso 1 calc . . R
C11 C 0.0291(3) 0.7729(5) 0.3721(3) 0.0485(11) Uani 1 d . . .
H11 H 0.0025 0.8430 0.3881 0.058 Uiso 1 calc . . R
C12 C 0.1049(3) 0.7878(4) 0.3777(3) 0.0433(10) Uani 1 d . . .
H12 H 0.1303 0.8696 0.3973 0.052 Uiso 1 calc . . R
C13 C 0.2798(3) 0.4570(4) 0.2790(3) 0.0487(11) Uani 1 d . . .
H13A H 0.2944 0.4005 0.3302 0.058 Uiso 1 calc . . R
H13B H 0.2680 0.3990 0.2286 0.058 Uiso 1 calc . . R
C14 C 0.3442(3) 0.5497(4) 0.2828(3) 0.0452(10) Uani 1 d . . .
C15 C 0.4077(3) 0.5468(5) 0.2564(3) 0.0549(13) Uani 1 d . . .
H15 H 0.4226 0.4776 0.2269 0.066 Uiso 1 calc . . R
C16 C 0.4031(3) 0.7405(4) 0.3236(3) 0.0434(10) Uani 1 d . . .
H16 H 0.4155 0.8267 0.3472 0.052 Uiso 1 calc . . R
C17 C 0.3133(2) 0.9315(4) 0.4713(3) 0.0373(9) Uani 1 d . . .
C18 C 0.3493(3) 1.0379(4) 0.5300(3) 0.0475(11) Uani 1 d . . .
H18A H 0.3330 1.1236 0.5022 0.071 Uiso 1 calc . . GR
H18B H 0.4056 1.0300 0.5474 0.071 Uiso 1 calc . . GR
H18C H 0.3335 1.0316 0.5800 0.071 Uiso 1 calc . . GR
C19 C 0.3193(2) 0.5232(4) 0.5104(3) 0.0407(9) Uani 1 d . . .
C20 C 0.3587(3) 0.4468(5) 0.5865(3) 0.0524(12) Uani 1 d . . .
H20A H 0.4084 0.4152 0.5844 0.079 Uiso 1 calc . . GR
H20B H 0.3267 0.3708 0.5897 0.079 Uiso 1 calc . . GR
H20C H 0.3677 0.5031 0.6365 0.079 Uiso 1 calc . . GR
S1 S 0.15349(6) 0.18453(10) 0.51757(7) 0.0415(2) Uani 1 d . . .
F1 F 0.00802(16) 0.1207(3) 0.45229(19) 0.0630(8) Uani 1 d . . .
F2 F 0.02915(17) 0.3314(3) 0.4561(2) 0.0661(8) Uani 1 d . . .
F3 F 0.0542(2) 0.2112(4) 0.36406(18) 0.0783(10) Uani 1 d . . .
O1 O 0.1707(2) 0.0521(3) 0.4990(2) 0.0556(8) Uani 1 d . . .
O2 O 0.14298(19) 0.1993(3) 0.59842(19) 0.0491(8) Uani 1 d . . .
O3 O 0.1977(2) 0.2884(3) 0.4968(2) 0.0593(9) Uani 1 d . . .
C21 C 0.0569(3) 0.2136(5) 0.4436(3) 0.0501(11) Uani 1 d . . .
S2 S 0.41843(7) 0.15852(10) 0.33255(8) 0.0492(3) Uani 1 d . . .
F4 F 0.55067(17) 0.2737(3) 0.4089(2) 0.0657(8) Uani 1 d . . .
F5 F 0.4993(2) 0.1864(4) 0.4928(2) 0.0815(11) Uani 1 d . . .
F6 F 0.45481(19) 0.3703(3) 0.4301(2) 0.0706(9) Uani 1 d . . .
O4 O 0.4153(2) 0.2352(3) 0.2587(2) 0.0520(8) Uani 1 d . . .
O5 O 0.4581(2) 0.0338(3) 0.3391(3) 0.0756(12) Uani 1 d . . .
O6 O 0.3483(2) 0.1560(4) 0.3512(2) 0.0666(10) Uani 1 d . . .
C22 C 0.4836(3) 0.2536(5) 0.4204(3) 0.0521(12) Uani 1 d . . .

loop_
_atom_site_aniso_label
_atom_site_aniso_U_11
_atom_site_aniso_U_22
_atom_site_aniso_U_33
_atom_site_aniso_U_23
_atom_site_aniso_U_13
_atom_site_aniso_U_12
Fe1 0.0435(4) 0.0224(3) 0.0302(3) 0.0025(2) 0.0035(3) -0.0049(2)
N1 0.056(2) 0.0258(16) 0.0406(19) -0.0005(14) 0.0048(17) -0.0088(15)
N2 0.0424(18) 0.0259(15) 0.0317(16) 0.0005(13) 0.0066(14) -0.0032(13)
N3 0.0465(19) 0.0289(16) 0.0324(17) 0.0066(13) 0.0027(15) -0.0054(14)
N4 0.042(2) 0.075(3) 0.050(2) 0.018(2) 0.0141(18) -0.005(2)
N5 0.052(2) 0.0222(15) 0.0326(17) -0.0003(13) 0.0084(15) 0.0011(14)
N6 0.0422(18) 0.0309(16) 0.0308(16) 0.0031(14) 0.0093(14) -0.0006(14)
N7 0.0411(18) 0.0297(16) 0.0389(19) 0.0025(15) 0.0063(15) -0.0062(14)
C1 0.077(3) 0.032(2) 0.038(2) -0.0041(18) 0.005(2) -0.009(2)
C2 0.049(2) 0.0295(19) 0.033(2) -0.0020(16) 0.0051(18) -0.0024(17)
C3 0.050(3) 0.061(3) 0.031(2) 0.006(2) 0.0051(19) -0.005(2)
C4 0.056(3) 0.053(3) 0.058(3) 0.022(2) 0.014(2) 0.006(2)
C5 0.054(3) 0.037(2) 0.058(3) 0.020(2) 0.017(2) 0.008(2)
C6 0.042(2) 0.0251(18) 0.050(2) -0.0009(17) 0.0142(19) 0.0001(16)
C7 0.055(3) 0.030(2) 0.048(2) 0.0018(18) 0.000(2) -0.0106(19)
C8 0.048(2) 0.036(2) 0.037(2) 0.0076(18) -0.0026(18) -0.0116(18)
C9 0.051(3) 0.044(3) 0.054(3) 0.010(2) 0.006(2) -0.011(2)
C10 0.049(3) 0.064(3) 0.048(3) 0.011(2) 0.016(2) -0.008(2)
C11 0.049(3) 0.051(3) 0.040(2) 0.005(2) 0.010(2) 0.010(2)
C12 0.052(3) 0.040(2) 0.032(2) 0.0036(17) 0.0056(18) -0.0055(19)
C13 0.066(3) 0.027(2) 0.047(2) -0.0038(18) 0.011(2) -0.0038(19)
C14 0.063(3) 0.0227(19) 0.043(2) 0.0014(17) 0.009(2) -0.0032(18)
C15 0.077(3) 0.044(3) 0.045(2) 0.000(2) 0.022(2) 0.027(2)
C16 0.059(3) 0.0276(19) 0.035(2) -0.0004(16) 0.0043(19) -0.0109(19)
C17 0.042(2) 0.032(2) 0.036(2) -0.0035(17) 0.0090(17) -0.0028(17)
C18 0.050(3) 0.040(2) 0.047(2) -0.014(2) 0.009(2) -0.0032(19)
C19 0.037(2) 0.036(2) 0.042(2) 0.0085(18) 0.0046(18) -0.0059(17)
C20 0.045(2) 0.052(3) 0.049(3) 0.021(2) 0.002(2) -0.002(2)
S1 0.0430(5) 0.0313(5) 0.0453(6) 0.0027(4) 0.0085(4) -0.0013(4)
F1 0.0518(16) 0.0576(17) 0.0672(18) 0.0100(14) 0.0042(14) -0.0183(14)
F2 0.0583(17) 0.0500(16) 0.077(2) 0.0214(15) 0.0063(15) 0.0099(14)
F3 0.093(2) 0.093(3) 0.0387(15) 0.0098(16) 0.0089(16) -0.017(2)
O1 0.063(2) 0.0380(17) 0.070(2) -0.0074(16) 0.0273(18) 0.0034(15)
O2 0.062(2) 0.0353(16) 0.0414(16) 0.0012(13) 0.0063(15) 0.0043(14)
O3 0.0517(19) 0.0459(19) 0.076(2) 0.0067(17) 0.0168(17) -0.0142(15)
C21 0.054(3) 0.046(3) 0.042(2) 0.007(2) 0.004(2) -0.010(2)
S2 0.0476(6) 0.0259(5) 0.0574(7) 0.0007(4) -0.0038(5) -0.0072(4)
F4 0.0523(16) 0.0564(17) 0.075(2) -0.0087(15) 0.0040(15) -0.0203(14)
F5 0.073(2) 0.092(3) 0.0539(18) 0.0200(17) -0.0116(15) -0.0209(18)
F6 0.080(2) 0.0581(18) 0.0603(18) -0.0229(15) 0.0062(16) 0.0014(16)
O4 0.062(2) 0.0326(15) 0.0499(18) -0.0035(13) 0.0044(15) 0.0008(14)
O5 0.072(2) 0.0242(15) 0.102(3) 0.0022(18) -0.007(2) -0.0005(16)
O6 0.057(2) 0.057(2) 0.068(2) 0.0112(18) -0.0003(18) -0.0099(17)
C22 0.051(3) 0.042(2) 0.052(3) -0.001(2) 0.003(2) -0.011(2)

loop_
_atom_type_symbol
_atom_type_description
_atom_type_scat_dispersion_real
_atom_type_scat_dispersion_imag
_atom_type_scat_source
C C 0.0181 0.0091 'International Tables Vol C Tables 4.2.6.8 and 6.1.1.4'
H H 0.0000 0.0000 'International Tables Vol C Tables 4.2.6.8 and 6.1.1.4'
F F 0.0727 0.0534 'International Tables Vol C Tables 4.2.6.8 and 6.1.1.4'
Fe Fe -1.1336 3.1974 'International Tables Vol C Tables 4.2.6.8 and 6.1.1.4'
N N 0.0311 0.0180 'International Tables Vol C Tables 4.2.6.8 and 6.1.1.4'
O O 0.0492 0.0322 'International Tables Vol C Tables 4.2.6.8 and 6.1.1.4'
S S 0.3331 0.5567 'International Tables Vol C Tables 4.2.6.8 and 6.1.1.4'

loop_
_exptl_crystal_face_index_h
_exptl_crystal_face_index_k
_exptl_crystal_face_index_l
_exptl_crystal_face_perp_dist
_exptl_oxdiff_crystal_face_indexfrac_h
_exptl_oxdiff_crystal_face_indexfrac_k
_exptl_oxdiff_crystal_face_indexfrac_l
_exptl_oxdiff_crystal_face_x
_exptl_oxdiff_crystal_face_y
_exptl_oxdiff_crystal_face_z
-11 0 0 0.0762 -11.0000 0.0000 -0.0000 -0.9209 0.3289 0.0432
11 0 0 0.0382 11.0000 -0.0000 0.0000 0.9209 -0.3289 -0.0432
-6 0 11 0.0637 -6.0000 0.0000 11.0000 -0.2478 -0.0669 -0.9894
8 -3 -8 0.0983 7.9999 -3.0000 -8.0000 0.6340 0.3678 0.6387
4 6 1 0.1331 4.0001 6.0000 1.0000 0.0592 -0.9977 0.0254
-4 -6 -1 0.1091 -4.0001 -6.0000 -1.0000 -0.0592 0.9977 -0.0254
-4 6 1 0.1229 -3.9999 6.0000 1.0000 -0.6106 -0.7585 0.0568
4 -6 -1 0.1389 3.9999 -6.0000 -1.0000 0.6106 0.7585 -0.0568
2 2 -10 0.0765 2.0000 2.0000 -10.0000 -0.1636 -0.1211 0.9575
-8 4 0 0.0839 -7.9999 4.0000 -0.0000 -0.8690 -0.3313 0.1202
8 1 -10 0.0699 8.0000 1.0000 -10.0000 0.3886 -0.1579 0.9117

loop_
_geom_angle_atom_site_label_1
_geom_angle_atom_site_label_2
_geom_angle_atom_site_label_3
_geom_angle
_geom_angle_site_symmetry_1
_geom_angle_site_symmetry_3
_geom_angle_publ_flag
N2 Fe1 N1 86.09(14) . . ?
N2 Fe1 N3 90.18(14) . . ?
N2 Fe1 N5 87.02(14) . . ?
N2 Fe1 N7 176.85(15) . . ?
N3 Fe1 N1 82.94(15) . . ?
N3 Fe1 N5 165.30(14) . . ?
N5 Fe1 N1 82.47(15) . . ?
N6 Fe1 N1 178.75(16) . . ?
N6 Fe1 N2 93.79(13) . . ?
N6 Fe1 N3 98.31(14) . . ?
N6 Fe1 N5 96.28(14) . . ?
N6 Fe1 N7 87.65(14) . . ?
N7 Fe1 N1 92.40(14) . . ?
N7 Fe1 N3 92.39(14) . . ?
N7 Fe1 N5 90.03(14) . . ?
C1 N1 Fe1 109.0(2) . . ?
C7 N1 Fe1 105.6(3) . . ?
C7 N1 C1 109.9(4) . . ?
C7 N1 C13 113.0(3) . . ?
C13 N1 Fe1 108.0(3) . . ?
C13 N1 C1 111.1(4) . . ?
C2 N2 Fe1 114.4(3) . . ?
C6 N2 Fe1 128.2(3) . . ?
C6 N2 C2 116.8(4) . . ?
C8 N3 Fe1 113.5(3) . . ?
C12 N3 Fe1 127.5(3) . . ?
C12 N3 C8 118.8(4) . . ?
C15 N4 H4 126.1 . . ?
C16 N4 H4 126.1 . . ?
C16 N4 C15 107.8(4) . . ?
C14 N5 Fe1 114.3(3) . . ?
C16 N5 Fe1 137.2(3) . . ?
C16 N5 C14 107.8(4) . . ?
C17 N6 Fe1 175.5(3) . . ?
C19 N7 Fe1 174.1(3) . . ?
N1 C1 H1A 109.1 . . ?
N1 C1 H1B 109.1 . . ?
H1A C1 H1B 107.8 . . ?
C2 C1 N1 112.6(3) . . ?
C2 C1 H1A 109.1 . . ?
C2 C1 H1B 109.1 . . ?
N2 C2 C1 116.8(4) . . ?
N2 C2 C3 121.4(4) . . ?
C3 C2 C1 121.8(4) . . ?
C2 C3 H3 120.2 . . ?
C4 C3 C2 119.6(5) . . ?
C4 C3 H3 120.2 . . ?
C3 C4 H4A 120.1 . . ?
C5 C4 C3 119.8(5) . . ?
C5 C4 H4A 120.1 . . ?
C4 C5 H5 120.1 . . ?
C4 C5 C6 119.9(4) . . ?
C6 C5 H5 120.1 . . ?
N2 C6 C5 122.5(4) . . ?
N2 C6 H6 118.8 . . ?
C5 C6 H6 118.8 . . ?
N1 C7 H7A 110.2 . . ?
N1 C7 H7B 110.2 . . ?
N1 C7 C8 107.5(3) . . ?
H7A C7 H7B 108.5 . . ?
C8 C7 H7A 110.2 . . ?
C8 C7 H7B 110.2 . . ?
N3 C8 C7 115.0(4) . . ?
N3 C8 C9 121.2(5) . . ?
C9 C8 C7 123.8(4) . . ?
C8 C9 H9 120.6 . . ?
C10 C9 C8 118.7(5) . . ?
C10 C9 H9 120.6 . . ?
C9 C10 H10 119.6 . . ?
C11 C10 C9 120.9(5) . . ?
C11 C10 H10 119.6 . . ?
C10 C11 H11 120.6 . . ?
C10 C11 C12 118.8(5) . . ?
C12 C11 H11 120.6 . . ?
N3 C12 C11 121.6(4) . . ?
N3 C12 H12 119.2 . . ?
C11 C12 H12 119.2 . . ?
N1 C13 H13A 110.3 . . ?
N1 C13 H13B 110.3 . . ?
H13A C13 H13B 108.6 . . ?
C14 C13 N1 107.0(3) . . ?
C14 C13 H13A 110.3 . . ?
C14 C13 H13B 110.3 . . ?
N5 C14 C13 114.2(4) . . ?
C15 C14 N5 110.0(4) . . ?
C15 C14 C13 135.8(4) . . ?
N4 C15 H15 127.5 . . ?
C14 C15 N4 104.9(4) . . ?
C14 C15 H15 127.5 . . ?
N4 C16 H16 125.2 . . ?
N5 C16 N4 109.6(4) . . ?
N5 C16 H16 125.2 . . ?
N6 C17 C18 178.8(5) . . ?
C17 C18 H18A 109.5 . . ?
C17 C18 H18B 109.5 . . ?
C17 C18 H18C 109.5 . . ?
H18A C18 H18B 109.5 . . ?
H18A C18 H18C 109.5 . . ?
H18B C18 H18C 109.5 . . ?
N7 C19 C20 178.9(5) . . ?
C19 C20 H20A 109.5 . . ?
C19 C20 H20B 109.5 . . ?
C19 C20 H20C 109.5 . . ?
H20A C20 H20B 109.5 . . ?
H20A C20 H20C 109.5 . . ?
H20B C20 H20C 109.5 . . ?
O1 S1 O2 114.3(2) . . ?
O1 S1 O3 116.1(2) . . ?
O1 S1 C21 103.9(2) . . ?
O2 S1 C21 102.3(2) . . ?
O3 S1 O2 114.9(2) . . ?
O3 S1 C21 102.7(2) . . ?
F1 C21 S1 110.5(3) . . ?
F2 C21 S1 111.9(3) . . ?
F2 C21 F1 107.3(4) . . ?
F3 C21 S1 112.3(4) . . ?
F3 C21 F1 107.6(4) . . ?
F3 C21 F2 106.9(4) . . ?
O4 S2 C22 103.6(2) . . ?
O5 S2 O4 113.8(3) . . ?
O5 S2 C22 102.8(2) . . ?
O6 S2 O4 115.0(2) . . ?
O6 S2 O5 116.1(2) . . ?
O6 S2 C22 103.1(2) . . ?
F4 C22 S2 110.5(4) . . ?
F4 C22 F5 106.7(4) . . ?
F5 C22 S2 110.3(3) . . ?
F6 C22 S2 112.7(3) . . ?
F6 C22 F4 108.3(4) . . ?
F6 C22 F5 108.1(4) . . ?

loop_
_geom_bond_atom_site_label_1
_geom_bond_atom_site_label_2
_geom_bond_distance
_geom_bond_site_symmetry_2
_geom_bond_publ_flag
Fe1 N1 2.010(3) . ?
Fe1 N2 1.948(3) . ?
Fe1 N3 1.958(4) . ?
Fe1 N5 1.960(4) . ?
Fe1 N6 1.930(3) . ?
Fe1 N7 1.953(3) . ?
N1 C1 1.502(6) . ?
N1 C7 1.492(6) . ?
N1 C13 1.497(6) . ?
N2 C2 1.353(5) . ?
N2 C6 1.341(5) . ?
N3 C8 1.357(5) . ?
N3 C12 1.341(6) . ?
N4 H4 0.8800 . ?
N4 C15 1.419(7) . ?
N4 C16 1.394(6) . ?
N5 C14 1.393(5) . ?
N5 C16 1.332(6) . ?
N6 C17 1.148(5) . ?
N7 C19 1.139(5) . ?
C1 H1A 0.9900 . ?
C1 H1B 0.9900 . ?
C1 C2 1.496(6) . ?
C2 C3 1.368(6) . ?
C3 H3 0.9500 . ?
C3 C4 1.342(7) . ?
C4 H4A 0.9500 . ?
C4 C5 1.331(7) . ?
C5 H5 0.9500 . ?
C5 C6 1.352(6) . ?
C6 H6 0.9500 . ?
C7 H7A 0.9900 . ?
C7 H7B 0.9900 . ?
C7 C8 1.496(7) . ?
C8 C9 1.376(7) . ?
C9 H9 0.9500 . ?
C9 C10 1.359(7) . ?
C10 H10 0.9500 . ?
C10 C11 1.355(7) . ?
C11 H11 0.9500 . ?
C11 C12 1.376(7) . ?
C12 H12 0.9500 . ?
C13 H13A 0.9900 . ?
C13 H13B 0.9900 . ?
C13 C14 1.494(6) . ?
C14 C15 1.386(7) . ?
C15 H15 0.9500 . ?
C16 H16 0.9500 . ?
C17 C18 1.455(5) . ?
C18 H18A 0.9800 . ?
C18 H18B 0.9800 . ?
C18 H18C 0.9800 . ?
C19 C20 1.456(6) . ?
C20 H20A 0.9800 . ?
C20 H20B 0.9800 . ?
C20 H20C 0.9800 . ?
S1 O1 1.432(3) . ?
S1 O2 1.444(3) . ?
S1 O3 1.441(3) . ?
S1 C21 1.813(5) . ?
F1 C21 1.342(5) . ?
F2 C21 1.339(6) . ?
F3 C21 1.320(6) . ?
S2 O4 1.447(4) . ?
S2 O5 1.440(4) . ?
S2 O6 1.430(4) . ?
S2 C22 1.825(5) . ?
F4 C22 1.329(6) . ?
F5 C22 1.335(6) . ?
F6 C22 1.324(6) . ?

loop_
_geom_hbond_atom_site_label_D
_geom_hbond_atom_site_label_H
_geom_hbond_atom_site_label_A
_geom_hbond_distance_DH
_geom_hbond_distance_HA
_geom_hbond_distance_DA
_geom_hbond_angle_DHA
_geom_hbond_site_symmetry_A
N4 H4 O4 0.88 2.09 2.956(5) 170.1 2_655
